data_4082231
loop_
_publ_author_name
'Chen, Wenyong'
'Sana, Kasinath'
'Jiang, Yi'
'Meyer, Esmerelda V. S.'
'Lapp, Stacey'
'Galinski, Mary R.'
'Liebeskind, Lanny S.'

_publ_section_title
;
 Regio- and Stereospecific Uncatalyzed Reactions of Electron-Rich Arenes
 and Olefins at Organomolybdenum Enantiomeric Scaffolds
;
_journal_issue 24
_journal_name_full Organometallics
_journal_page_first 7594
_journal_paper_doi 10.1021/om401087h
_journal_volume 32
_journal_year 2013
_chemical_formula_moiety 'C35 H34 B Mo N9 O6, C H4 O'
_chemical_formula_sum 'C36 H38 B Mo N9 O7'
_chemical_formula_weight 815.50
_chemical_name_systematic
; 
 ? 
;
_space_group_IT_number 2
_symmetry_cell_setting triclinic
_symmetry_Int_Tables_number 2
_symmetry_space_group_name_Hall '-P 1'
_symmetry_space_group_name_H-M 'P -1'
_atom_sites_solution_hydrogens geom
_atom_sites_solution_primary direct
_atom_sites_solution_secondary difmap
_audit_creation_date 2011-12-13
_audit_creation_method
; 
  Olex2 1.1-alpha 
  (compiled Nov  1 2011 20:42:30, GUI svn.r3906) 
;
_cell_angle_alpha 89.222(2)
_cell_angle_beta 81.538(2)
_cell_angle_gamma 82.824(2)
_cell_formula_units_Z 2
_cell_length_a 7.7695(12)
_cell_length_b 10.6902(16)
_cell_length_c 22.339(3)
_cell_measurement_reflns_used 6519
_cell_measurement_temperature 173.2(2)
_cell_measurement_theta_max 30.584
_cell_measurement_theta_min 2.656
_cell_volume 1820.8(5)
_computing_cell_refinement 'Bruker SAINT'
_computing_data_collection 'Bruker APEX2'
_computing_data_reduction 'SAINT v7.68A (Bruker, 2009)'
_computing_molecular_graphics
; 
O. V. Dolomanov, L. J. Bourhis, R. J. Gildea, J. A. K. Howard and H. Puschmann, 
OLEX2: a complete structure solution, refinement and analysis program. 
J. Appl. Cryst. (2009). 42, 339-341. 
;
_computing_publication_material
; 
O. V. Dolomanov, L. J. Bourhis, R. J. Gildea, J. A. K. Howard and H. Puschmann, 
OLEX2: a complete structure solution, refinement and analysis program. 
J. Appl. Cryst. (2009). 42, 339-341. 
;
_computing_structure_refinement
; 
XL, G.M. Sheldrick, Acta Cryst. 
(2008). A64, 112-122 
;
_computing_structure_solution 'SHELXS-97 (Sheldrick, 2008)'
_diffrn_ambient_temperature 173.15
_diffrn_measured_fraction_theta_full 0.978
_diffrn_measured_fraction_theta_max 0.978
_diffrn_measurement_device_type 'Bruker APEX-II CCD'
_diffrn_measurement_method '\f and \w scans'
_diffrn_radiation_monochromator graphite
_diffrn_radiation_type 'MO K\a'
_diffrn_radiation_wavelength 0.71073
_diffrn_reflns_av_R_equivalents 0.0330
_diffrn_reflns_av_unetI/netI 0.0353
_diffrn_reflns_limit_h_max 11
_diffrn_reflns_limit_h_min -11
_diffrn_reflns_limit_k_max 15
_diffrn_reflns_limit_k_min -15
_diffrn_reflns_limit_l_max 32
_diffrn_reflns_limit_l_min -32
_diffrn_reflns_number 38333
_diffrn_reflns_theta_full 31.06
_diffrn_reflns_theta_max 31.06
_diffrn_reflns_theta_min 1.84
_diffrn_source 'fine-focus sealed tube'
_diffrn_source_current 35.0
_diffrn_source_power 1.575
_diffrn_source_voltage 45.0
_exptl_absorpt_coefficient_mu 0.423
_exptl_absorpt_correction_T_max 0.7356
_exptl_absorpt_correction_T_min 0.6650
_exptl_absorpt_correction_type multi-scan
_exptl_absorpt_process_details
; 
SADABS-2008/1 (Bruker,2008) was used for absorption correction. 
R(int) was 0.0531 before and 0.0433 after correction. 
The Ratio of minimum to maximum transmission is 0.9040. 
The \l/2 correction factor is 0.0015. 
;
_exptl_crystal_colour yellow
_exptl_crystal_density_diffrn 1.487
_exptl_crystal_density_meas ?
_exptl_crystal_density_method 'not measured'
_exptl_crystal_description plate
_exptl_crystal_F_000 840
_exptl_crystal_size_max 0.384
_exptl_crystal_size_mid 0.222
_exptl_crystal_size_min 0.096
_refine_diff_density_max 2.008
_refine_diff_density_min -0.834
_refine_diff_density_rms 0.086
_refine_ls_extinction_method none
_refine_ls_goodness_of_fit_ref 1.129
_refine_ls_hydrogen_treatment constr
_refine_ls_matrix_type full
_refine_ls_number_parameters 488
_refine_ls_number_reflns 11428
_refine_ls_number_restraints 0
_refine_ls_restrained_S_all 1.129
_refine_ls_R_factor_all 0.0505
_refine_ls_R_factor_gt 0.0443
_refine_ls_shift/su_max 0.003
_refine_ls_shift/su_mean 0.000
_refine_ls_structure_factor_coef Fsqd
_refine_ls_weighting_details 'calc w=1/[\s^2^(Fo^2^)+(0.0359P)^2^+2.2197P] where P=(Fo^2^+2Fc^2^)/3'
_refine_ls_weighting_scheme calc
_refine_ls_wR_factor_gt 0.1029
_refine_ls_wR_factor_ref 0.1055
_reflns_number_gt 10339
_reflns_number_total 11428
_reflns_threshold_expression >2sigma(I)
_cod_data_source_file om401087h_si_002.cif
_cod_data_source_block ks136f1_Cmpd_34
_cod_depositor_comments
;
The following automatic conversions were performed:

'_symmetry_cell_setting' value 'Triclinic' changed to 'triclinic'
according to /home/saulius/struct/CIF-dictionaries/cif_core.dic
dictionary named 'cif_core.dic' version 2.4.2 from 2011-04-26.

Automatic conversion script
Id: cif_fix_values 1891 2012-01-12 08:04:46Z andrius 

The following automatic conversions were performed:

'_exptl_crystal_density_meas' value 'not measured' was changed to '?'
- the value is perceived as not measured.

Automatic conversion script
Id: cif_fix_values 3008 2015-01-20 13:52:24Z robertas 
;
_cod_database_code 4082231

loop_
_symmetry_equiv_pos_site_id
_symmetry_equiv_pos_as_xyz
1 x,y,z
2 -x,-y,-z

loop_
_atom_site_label
_atom_site_type_symbol
_atom_site_fract_x
_atom_site_fract_y
_atom_site_fract_z
_atom_site_U_iso_or_equiv
_atom_site_adp_type
_atom_site_occupancy
_atom_site_symmetry_multiplicity
_atom_site_calc_flag
_atom_site_refinement_flags
Mo1 Mo 0.18388(2) 0.961500(16) 0.789955(8) 0.01679(5) Uani 1 1 d .
O1 O 0.3322(3) 0.8944(2) 0.91004(8) 0.0377(4) Uani 1 1 d .
O2 O 0.1046(3) 0.68366(17) 0.80087(10) 0.0424(5) Uani 1 1 d .
O3 O 0.6678(3) 0.67177(16) 0.86715(8) 0.0335(4) Uani 1 1 d .
O4 O 0.5578(2) 0.53179(16) 0.81313(8) 0.0303(4) Uani 1 1 d .
O5 O 0.6555(3) 0.46478(17) 0.68772(9) 0.0394(4) Uani 1 1 d .
H5 H 0.6036 0.4612 0.7223 0.059 Uiso 1 1 d R
O6 O 0.9200(3) 0.7593(2) 0.55917(11) 0.0492(5) Uani 1 1 d .
N1 N 0.0065(2) 1.00860(17) 0.71756(8) 0.0206(3) Uani 1 1 d .
N2 N -0.1134(2) 1.11455(17) 0.72414(8) 0.0214(3) Uani 1 1 d .
N3 N -0.1797(2) 1.12078(17) 0.83755(8) 0.0218(3) Uani 1 1 d .
N4 N -0.0684(2) 1.01649(17) 0.84848(8) 0.0206(3) Uani 1 1 d .
N5 N 0.0331(3) 1.25430(17) 0.78447(9) 0.0234(4) Uani 1 1 d .
N6 N 0.1834(2) 1.17781(17) 0.79071(8) 0.0215(3) Uani 1 1 d .
N7 N 0.5518(2) 0.73960(17) 0.78523(8) 0.0209(3) Uani 1 1 d .
N9 N 0.7137(3) 0.4626(2) 0.49578(10) 0.0315(4) Uani 1 1 d .
N8 N 0.8409(3) 0.5600(2) 0.56983(9) 0.0293(4) Uani 1 1 d .
C1 C -0.2059(3) 1.1232(2) 0.67730(11) 0.0280(5) Uani 1 1 d .
H1 H -0.2947 1.1872 0.6716 0.034 Uiso 1 1 calc R
C2 C -0.1471(3) 1.0218(3) 0.63944(11) 0.0314(5) Uani 1 1 d .
H2 H -0.1868 1.0033 0.6037 0.038 Uiso 1 1 calc R
C3 C -0.0152(3) 0.9525(2) 0.66628(10) 0.0264(4) Uani 1 1 d .
H3 H 0.0491 0.8778 0.6508 0.032 Uiso 1 1 calc R
C4 C -0.1353(3) 0.9713(2) 0.90234(10) 0.0257(4) Uani 1 1 d .
H4 H -0.0862 0.8998 0.9208 0.031 Uiso 1 1 calc R
C5 C -0.2879(3) 1.0464(3) 0.92638(11) 0.0319(5) Uani 1 1 d .
H5A H -0.3590 1.0359 0.9629 0.038 Uiso 1 1 calc R
C6 C -0.3110(3) 1.1402(2) 0.88421(11) 0.0285(5) Uani 1 1 d .
H6 H -0.4022 1.2060 0.8875 0.034 Uiso 1 1 calc R
C7 C 0.2995(3) 1.2570(2) 0.79946(11) 0.0275(5) Uani 1 1 d .
H7 H 0.4147 1.2309 0.8051 0.033 Uiso 1 1 calc R
C8 C 0.2263(4) 1.3823(2) 0.79911(12) 0.0328(5) Uani 1 1 d .
H8 H 0.2798 1.4538 0.8042 0.039 Uiso 1 1 calc R
C9 C 0.0572(3) 1.3766(2) 0.78960(11) 0.0300(5) Uani 1 1 d .
H9 H -0.0271 1.4455 0.7871 0.036 Uiso 1 1 calc R
C10 C 0.2803(3) 0.9215(2) 0.86527(10) 0.0233(4) Uani 1 1 d .
C11 C 0.1362(3) 0.7862(2) 0.79674(10) 0.0250(4) Uani 1 1 d .
C12 C 0.4143(3) 0.9566(2) 0.71971(10) 0.0245(4) Uani 1 1 d .
H12 H 0.4232 1.0176 0.6866 0.029 Uiso 1 1 d R
C13 C 0.3606(3) 0.8366(2) 0.71357(9) 0.0223(4) Uani 1 1 d .
H13 H 0.3056 0.8268 0.6774 0.027 Uiso 1 1 d R
C14 C 0.4813(3) 0.7202(2) 0.72934(9) 0.0213(4) Uani 1 1 d .
H14 H 0.4142 0.6481 0.7346 0.026 Uiso 1 1 calc R
C15 C 0.5890(3) 0.6399(2) 0.82098(10) 0.0245(4) Uani 1 1 d .
C16 C 0.7074(4) 0.5735(3) 0.91030(12) 0.0392(6) Uani 1 1 d .
H16A H 0.7834 0.5027 0.8903 0.047 Uiso 1 1 calc R
H16B H 0.6007 0.5438 0.9303 0.047 Uiso 1 1 calc R
C17 C 0.7983(4) 0.6344(2) 0.95510(11) 0.0315(5) Uani 1 1 d .
C18 C 0.6978(4) 0.7111(3) 1.00029(13) 0.0438(7) Uani 1 1 d .
H18 H 0.5761 0.7209 1.0033 0.053 Uiso 1 1 calc R
C19 C 0.7767(5) 0.7729(4) 1.04077(14) 0.0543(9) Uani 1 1 d .
H19 H 0.7084 0.8247 1.0706 0.065 Uiso 1 1 calc R
C20 C 0.9542(5) 0.7579(4) 1.03686(16) 0.0547(9) Uani 1 1 d .
H20 H 1.0067 0.7984 1.0647 0.066 Uiso 1 1 calc R
C21 C 1.0569(5) 0.6838(4) 0.99239(19) 0.0571(9) Uani 1 1 d .
H21 H 1.1784 0.6750 0.9899 0.069 Uiso 1 1 calc R
C22 C 0.9781(4) 0.6209(3) 0.95053(15) 0.0442(7) Uani 1 1 d .
H22 H 1.0471 0.5708 0.9202 0.053 Uiso 1 1 calc R
C23 C 0.6112(3) 0.8618(2) 0.79402(11) 0.0232(4) Uani 1 1 d .
H23A H 0.7273 0.8634 0.7713 0.028 Uiso 1 1 calc R
H23B H 0.6191 0.8729 0.8365 0.028 Uiso 1 1 calc R
C24 C 0.4874(3) 0.9690(2) 0.77360(11) 0.0247(4) Uani 1 1 d .
H24 H 0.5212 1.0528 0.7795 0.030 Uiso 1 1 d R
C25 C 0.6296(3) 0.6931(2) 0.67554(10) 0.0261(4) Uani 1 1 d .
H25A H 0.5780 0.6878 0.6388 0.031 Uiso 1 1 calc R
H25B H 0.6987 0.7631 0.6712 0.031 Uiso 1 1 calc R
C26 C 0.7506(3) 0.5717(2) 0.68242(11) 0.0302(5) Uani 1 1 d .
H26 H 0.8025 0.5783 0.7195 0.036 Uiso 1 1 calc R
C27 C 0.8987(3) 0.5471(3) 0.62972(12) 0.0364(6) Uani 1 1 d .
H27A H 0.9832 0.6055 0.6325 0.044 Uiso 1 1 calc R
H27B H 0.9577 0.4625 0.6333 0.044 Uiso 1 1 calc R
C28 C 0.8595(3) 0.6721(2) 0.53813(12) 0.0326(5) Uani 1 1 d .
C29 C 0.8022(3) 0.6734(2) 0.47858(12) 0.0312(5) Uani 1 1 d .
C30 C 0.7272(3) 0.5705(2) 0.46036(11) 0.0299(5) Uani 1 1 d .
C31 C 0.7709(3) 0.4631(2) 0.54712(11) 0.0302(5) Uani 1 1 d .
H31 H 0.7638 0.3911 0.5707 0.036 Uiso 1 1 calc R
C32 C 0.6655(4) 0.5744(3) 0.40402(12) 0.0409(6) Uani 1 1 d .
H32 H 0.6108 0.5085 0.3918 0.049 Uiso 1 1 calc R
C33 C 0.6881(4) 0.6789(4) 0.36692(13) 0.0510(9) Uani 1 1 d .
H33 H 0.6474 0.6827 0.3297 0.061 Uiso 1 1 calc R
C34 C 0.7705(4) 0.7775(3) 0.38473(16) 0.0529(9) Uani 1 1 d .
H34 H 0.7887 0.8447 0.3586 0.063 Uiso 1 1 calc R
C35 C 0.8250(4) 0.7767(3) 0.44008(15) 0.0447(7) Uani 1 1 d .
H35 H 0.8768 0.8442 0.4522 0.054 Uiso 1 1 calc R
B1 B -0.1377(3) 1.2002(2) 0.78016(12) 0.0233(5) Uani 1 1 d .
H1A H -0.2420 1.2786 0.7767 0.028 Uiso 1 1 d R
O7 O 0.3637(4) 0.7495(2) 0.56657(12) 0.0681(8) Uani 1 1 d .
H7A H 0.3398 0.6906 0.5475 0.102 Uiso 1 1 d R
C36 C 0.3532(6) 0.8587(4) 0.5316(2) 0.0713(12) Uani 1 1 d .
H36A H 0.4202 0.8416 0.4923 0.107 Uiso 1 1 calc R
H36B H 0.3994 0.9240 0.5510 0.107 Uiso 1 1 calc R
H36C H 0.2329 0.8855 0.5275 0.107 Uiso 1 1 calc R

loop_
_atom_site_aniso_label
_atom_site_aniso_U_11
_atom_site_aniso_U_22
_atom_site_aniso_U_33
_atom_site_aniso_U_23
_atom_site_aniso_U_13
_atom_site_aniso_U_12
Mo1 0.01546(8) 0.01579(8) 0.01823(8) -0.00088(5) -0.00127(6) 0.00026(5)
O1 0.0347(10) 0.0544(12) 0.0243(9) 0.0045(8) -0.0089(7) -0.0022(8)
O2 0.0467(12) 0.0204(8) 0.0568(13) 0.0000(8) 0.0068(10) -0.0082(8)
O3 0.0480(11) 0.0268(8) 0.0299(9) 0.0026(7) -0.0217(8) -0.0027(7)
O4 0.0409(10) 0.0238(8) 0.0276(8) -0.0012(6) -0.0100(7) -0.0033(7)
O5 0.0544(12) 0.0292(9) 0.0298(9) -0.0035(7) -0.0012(8) 0.0077(8)
O6 0.0493(13) 0.0443(12) 0.0533(13) -0.0167(10) 0.0010(10) -0.0114(10)
N1 0.0204(8) 0.0197(8) 0.0215(8) -0.0016(6) -0.0034(7) -0.0018(6)
N2 0.0183(8) 0.0237(8) 0.0218(8) 0.0003(7) -0.0039(7) 0.0004(6)
N3 0.0171(8) 0.0251(9) 0.0217(8) -0.0044(7) -0.0016(7) 0.0024(6)
N4 0.0181(8) 0.0211(8) 0.0217(8) -0.0011(6) -0.0009(6) -0.0013(6)
N5 0.0253(9) 0.0177(8) 0.0271(9) -0.0012(7) -0.0052(7) -0.0005(7)
N6 0.0208(8) 0.0201(8) 0.0237(9) -0.0008(6) -0.0039(7) -0.0022(6)
N7 0.0213(8) 0.0201(8) 0.0213(8) -0.0043(6) -0.0064(7) 0.0020(6)
N9 0.0314(11) 0.0337(11) 0.0276(10) -0.0044(8) 0.0016(8) -0.0034(8)
N8 0.0272(10) 0.0331(10) 0.0239(9) -0.0055(8) 0.0002(8) 0.0064(8)
C1 0.0232(11) 0.0352(12) 0.0257(11) 0.0048(9) -0.0073(9) -0.0003(9)
C2 0.0289(12) 0.0441(14) 0.0237(11) -0.0017(10) -0.0101(9) -0.0064(10)
C3 0.0270(11) 0.0291(11) 0.0239(10) -0.0058(8) -0.0050(8) -0.0041(9)
C4 0.0248(10) 0.0294(11) 0.0230(10) 0.0016(8) -0.0010(8) -0.0068(8)
C5 0.0231(11) 0.0456(14) 0.0253(11) -0.0033(10) 0.0036(9) -0.0059(10)
C6 0.0180(10) 0.0387(13) 0.0266(11) -0.0080(9) 0.0008(8) 0.0013(9)
C7 0.0276(11) 0.0243(10) 0.0324(12) -0.0024(9) -0.0086(9) -0.0049(8)
C8 0.0386(13) 0.0200(10) 0.0410(14) -0.0042(9) -0.0065(11) -0.0070(9)
C9 0.0386(13) 0.0171(9) 0.0335(12) -0.0015(8) -0.0054(10) -0.0008(9)
C10 0.0208(10) 0.0252(10) 0.0231(10) -0.0010(8) -0.0019(8) -0.0008(8)
C11 0.0244(10) 0.0217(10) 0.0268(11) -0.0016(8) 0.0011(8) -0.0006(8)
C12 0.0205(10) 0.0260(10) 0.0233(10) 0.0035(8) 0.0043(8) 0.0027(8)
C13 0.0207(10) 0.0266(10) 0.0175(9) -0.0030(7) -0.0020(7) 0.0041(8)
C14 0.0219(10) 0.0214(9) 0.0200(9) -0.0045(7) -0.0047(8) 0.0024(7)
C15 0.0263(11) 0.0255(10) 0.0213(10) -0.0036(8) -0.0054(8) 0.0010(8)
C16 0.0634(19) 0.0291(12) 0.0283(12) 0.0027(9) -0.0211(12) -0.0014(12)
C17 0.0431(14) 0.0303(12) 0.0225(11) 0.0038(9) -0.0132(10) -0.0001(10)
C18 0.0439(16) 0.0541(18) 0.0345(14) -0.0093(13) -0.0050(12) -0.0104(13)
C19 0.071(2) 0.066(2) 0.0301(14) -0.0114(14) -0.0047(14) -0.0235(18)
C20 0.072(2) 0.060(2) 0.0417(17) 0.0080(15) -0.0284(17) -0.0254(18)
C21 0.0426(18) 0.059(2) 0.076(3) 0.0285(19) -0.0278(17) -0.0132(15)
C22 0.0426(16) 0.0402(15) 0.0481(17) 0.0105(13) -0.0092(13) 0.0039(12)
C23 0.0185(9) 0.0226(10) 0.0288(11) -0.0030(8) -0.0047(8) -0.0024(7)
C24 0.0186(9) 0.0201(9) 0.0344(12) 0.0002(8) -0.0011(8) -0.0016(7)
C25 0.0261(11) 0.0267(10) 0.0230(10) -0.0035(8) -0.0021(8) 0.0054(8)
C26 0.0293(12) 0.0362(12) 0.0226(11) -0.0066(9) -0.0074(9) 0.0109(9)
C27 0.0286(12) 0.0487(15) 0.0279(12) -0.0093(11) -0.0057(10) 0.0141(11)
C28 0.0272(12) 0.0333(12) 0.0337(13) -0.0089(10) 0.0045(10) -0.0002(9)
C29 0.0243(11) 0.0322(12) 0.0326(12) 0.0003(9) 0.0046(9) 0.0032(9)
C30 0.0240(11) 0.0383(13) 0.0237(11) -0.0001(9) 0.0024(9) 0.0040(9)
C31 0.0298(12) 0.0295(11) 0.0270(11) -0.0007(9) 0.0038(9) 0.0039(9)
C32 0.0311(13) 0.0607(18) 0.0283(13) -0.0029(12) -0.0001(10) -0.0008(12)
C33 0.0362(15) 0.085(3) 0.0256(13) 0.0130(14) -0.0017(11) 0.0106(15)
C34 0.0418(17) 0.058(2) 0.0518(19) 0.0257(16) 0.0053(14) 0.0030(14)
C35 0.0368(15) 0.0390(15) 0.0524(18) 0.0128(13) 0.0070(13) 0.0011(12)
B1 0.0212(11) 0.0223(11) 0.0252(12) -0.0021(9) -0.0039(9) 0.0023(8)
O7 0.109(2) 0.0499(14) 0.0578(15) -0.0021(12) -0.0421(16) -0.0217(14)
C36 0.082(3) 0.047(2) 0.079(3) 0.0055(19) 0.007(2) -0.0073(19)

loop_
_atom_type_symbol
_atom_type_description
_atom_type_scat_dispersion_real
_atom_type_scat_dispersion_imag
_atom_type_scat_source
C C 0.0033 0.0016 'International Tables Vol C Tables 4.2.6.8 and 6.1.1.4'
H H 0.0000 0.0000 'International Tables Vol C Tables 4.2.6.8 and 6.1.1.4'
B B 0.0013 0.0007 'International Tables Vol C Tables 4.2.6.8 and 6.1.1.4'
Mo Mo -1.6832 0.6857 'International Tables Vol C Tables 4.2.6.8 and 6.1.1.4'
N N 0.0061 0.0033 'International Tables Vol C Tables 4.2.6.8 and 6.1.1.4'
O O 0.0106 0.0060 'International Tables Vol C Tables 4.2.6.8 and 6.1.1.4'

loop_
_geom_angle_atom_site_label_1
_geom_angle_atom_site_label_2
_geom_angle_atom_site_label_3
_geom_angle
_geom_angle_publ_flag
N1 Mo1 N4 80.24(6) yes
N1 Mo1 N6 82.49(6) yes
N1 Mo1 C10 165.75(8) yes
N1 Mo1 C11 93.58(8) yes
N1 Mo1 C12 89.45(7) yes
N1 Mo1 C13 84.13(7) yes
N1 Mo1 C24 123.72(7) yes
N4 Mo1 N6 80.33(6) yes
N4 Mo1 C10 85.97(8) yes
N4 Mo1 C11 88.58(8) yes
N4 Mo1 C12 164.11(7) yes
N4 Mo1 C13 151.78(7) yes
N4 Mo1 C24 147.02(7) yes
N6 Mo1 C10 98.79(8) yes
N6 Mo1 C11 168.70(8) yes
N6 Mo1 C12 86.40(7) yes
N6 Mo1 C13 120.78(7) yes
N6 Mo1 C24 81.02(7) yes
C10 Mo1 C11 82.44(9) yes
C10 Mo1 C12 104.78(9) yes
C10 Mo1 C13 106.93(8) yes
C10 Mo1 C24 70.34(9) yes
C11 Mo1 C12 104.22(9) yes
C11 Mo1 C13 69.03(8) yes
C11 Mo1 C24 109.81(9) yes
C12 Mo1 C13 36.06(8) yes
C12 Mo1 C24 36.24(8) yes
C13 Mo1 C24 60.40(8) yes
C15 O3 C16 116.9(2) yes
C26 O5 H5 109.00 no
C36 O7 H7A 109.00 no
Mo1 N1 N2 119.29(13) yes
Mo1 N1 C3 134.57(15) yes
N2 N1 C3 106.12(17) yes
N1 N2 B1 121.85(16) yes
C1 N2 B1 128.42(18) yes
N1 N2 C1 109.61(17) yes
N4 N3 B1 120.17(16) yes
N4 N3 C6 109.52(17) yes
C6 N3 B1 130.20(18) yes
Mo1 N4 N3 122.43(13) yes
N3 N4 C4 106.35(17) yes
Mo1 N4 C4 130.77(14) yes
C9 N5 B1 128.0(2) yes
N6 N5 C9 110.3(2) yes
N6 N5 B1 121.32(17) yes
Mo1 N6 C7 135.60(14) yes
Mo1 N6 N5 119.42(13) yes
N5 N6 C7 104.87(18) yes
C14 N7 C23 117.66(17) yes
C15 N7 C23 121.82(18) yes
C14 N7 C15 119.43(18) yes
C27 N8 C31 119.4(2) yes
C27 N8 C28 118.4(2) yes
C28 N8 C31 122.1(2) yes
C30 N9 C31 116.6(2) yes
N2 C1 C2 108.6(2) yes
C1 C2 C3 105.0(2) no
N1 C3 C2 110.6(2) yes
N4 C4 C5 110.4(2) yes
C4 C5 C6 104.9(2) no
N3 C6 C5 108.8(2) yes
N6 C7 C8 111.8(2) yes
C7 C8 C9 104.2(2) no
N5 C9 C8 108.8(2) yes
Mo1 C10 O1 177.2(2) yes
Mo1 C11 O2 178.7(2) yes
C13 C12 C24 112.81(19) no
Mo1 C12 C24 77.57(14) yes
Mo1 C12 C13 77.69(13) yes
Mo1 C13 C14 120.76(13) yes
Mo1 C13 C12 66.25(12) yes
C12 C13 C14 118.4(2) no
N7 C14 C25 111.15(18) yes
N7 C14 C13 111.34(17) yes
C13 C14 C25 107.70(17) no
O3 C15 N7 111.78(18) yes
O4 C15 N7 125.6(2) yes
O3 C15 O4 122.7(2) yes
O3 C16 C17 105.1(2) yes
C16 C17 C22 121.6(2) no
C16 C17 C18 118.9(3) no
C18 C17 C22 119.4(3) no
C17 C18 C19 120.7(3) no
C18 C19 C20 119.9(3) no
C19 C20 C21 120.8(4) no
C20 C21 C22 119.9(4) no
C17 C22 C21 119.3(3) no
N7 C23 C24 111.44(19) yes
C12 C24 C23 119.88(19) no
Mo1 C24 C12 66.19(13) yes
Mo1 C24 C23 120.42(15) yes
C14 C25 C26 113.43(18) no
C25 C26 C27 113.1(2) no
O5 C26 C25 111.2(2) yes
O5 C26 C27 107.7(2) yes
N8 C27 C26 114.0(2) yes
O6 C28 C29 124.4(2) yes
N8 C28 C29 113.8(2) yes
O6 C28 N8 121.8(2) yes
C28 C29 C35 119.8(2) no
C30 C29 C35 120.7(2) no
C28 C29 C30 119.5(2) no
C29 C30 C32 119.3(2) no
N9 C30 C29 122.2(2) yes
N9 C30 C32 118.6(2) yes
N8 C31 N9 125.7(2) yes
C30 C32 C33 118.8(3) no
C32 C33 C34 121.0(3) no
C33 C34 C35 120.7(3) no
C29 C35 C34 119.5(3) no
N2 C1 H1 126.00 no
C2 C1 H1 126.00 no
C3 C2 H2 127.00 no
C1 C2 H2 128.00 no
N1 C3 H3 125.00 no
C2 C3 H3 125.00 no
N4 C4 H4 125.00 no
C5 C4 H4 125.00 no
C6 C5 H5A 128.00 no
C4 C5 H5A 128.00 no
N3 C6 H6 126.00 no
C5 C6 H6 126.00 no
N6 C7 H7 124.00 no
C8 C7 H7 124.00 no
C9 C8 H8 128.00 no
C7 C8 H8 128.00 no
C8 C9 H9 126.00 no
N5 C9 H9 126.00 no
C13 C12 H12 123.00 no
C24 C12 H12 123.00 no
Mo1 C12 H12 123.00 no
Mo1 C13 H13 114.00 no
C12 C13 H13 114.00 no
C14 C13 H13 114.00 no
C13 C14 H14 109.00 no
C25 C14 H14 109.00 no
N7 C14 H14 109.00 no
C17 C16 H16A 111.00 no
O3 C16 H16B 111.00 no
O3 C16 H16A 111.00 no
H16A C16 H16B 109.00 no
C17 C16 H16B 111.00 no
C19 C18 H18 120.00 no
C17 C18 H18 120.00 no
C20 C19 H19 120.00 no
C18 C19 H19 120.00 no
C21 C20 H20 120.00 no
C19 C20 H20 120.00 no
C22 C21 H21 120.00 no
C20 C21 H21 120.00 no
C21 C22 H22 120.00 no
C17 C22 H22 120.00 no
N7 C23 H23B 109.00 no
N7 C23 H23A 109.00 no
C24 C23 H23A 109.00 no
H23A C23 H23B 108.00 no
C24 C23 H23B 109.00 no
C23 C24 H24 114.00 no
C12 C24 H24 114.00 no
Mo1 C24 H24 114.00 no
C14 C25 H25A 109.00 no
C14 C25 H25B 109.00 no
C26 C25 H25A 109.00 no
C26 C25 H25B 109.00 no
H25A C25 H25B 108.00 no
C25 C26 H26 108.00 no
C27 C26 H26 108.00 no
O5 C26 H26 108.00 no
C26 C27 H27B 109.00 no
C26 C27 H27A 109.00 no
N8 C27 H27B 109.00 no
H27A C27 H27B 108.00 no
N8 C27 H27A 109.00 no
N8 C31 H31 117.00 no
N9 C31 H31 117.00 no
C33 C32 H32 121.00 no
C30 C32 H32 121.00 no
C32 C33 H33 120.00 no
C34 C33 H33 119.00 no
C33 C34 H34 120.00 no
C35 C34 H34 120.00 no
C34 C35 H35 120.00 no
C29 C35 H35 120.00 no
H36A C36 H36C 110.00 no
H36A C36 H36B 109.00 no
O7 C36 H36C 109.00 no
O7 C36 H36A 109.00 no
H36B C36 H36C 110.00 no
O7 C36 H36B 109.00 no
N2 B1 N3 109.12(16) yes
N2 B1 N5 109.68(18) yes
N3 B1 N5 107.50(18) yes
N2 B1 H1A 110.00 no
N3 B1 H1A 112.00 no
N5 B1 H1A 109.00 no

loop_
_geom_bond_atom_site_label_1
_geom_bond_atom_site_label_2
_geom_bond_distance
_geom_bond_publ_flag
Mo1 N1 2.2867(17) yes
Mo1 N4 2.2081(17) yes
Mo1 N6 2.3122(18) yes
Mo1 C10 1.961(2) yes
Mo1 C11 1.955(2) yes
Mo1 C12 2.196(2) yes
Mo1 C13 2.344(2) yes
Mo1 C24 2.344(2) yes
O1 C10 1.153(3) yes
O2 C11 1.153(3) yes
O3 C15 1.343(3) yes
O3 C16 1.451(3) yes
O4 C15 1.230(3) yes
O5 C26 1.431(3) yes
O6 C28 1.224(3) yes
O5 H5 0.8200 no
O7 C36 1.396(5) yes
O7 H7A 0.8200 no
N1 C3 1.342(3) yes
N1 N2 1.369(2) yes
N2 B1 1.536(3) yes
N2 C1 1.350(3) yes
N3 C6 1.346(3) yes
N3 B1 1.545(3) yes
N3 N4 1.365(2) yes
N4 C4 1.347(3) yes
N5 B1 1.528(3) yes
N5 N6 1.363(3) yes
N5 C9 1.352(3) yes
N6 C7 1.348(3) yes
N7 C23 1.464(3) yes
N7 C15 1.351(3) yes
N7 C14 1.462(3) yes
N8 C31 1.365(3) yes
N8 C27 1.472(3) yes
N8 C28 1.396(3) yes
N9 C31 1.290(3) yes
N9 C30 1.396(3) yes
C1 C2 1.374(4) no
C2 C3 1.392(3) no
C4 C5 1.388(4) no
C5 C6 1.380(4) no
C7 C8 1.389(3) no
C8 C9 1.370(4) no
C12 C24 1.419(3) no
C12 C13 1.412(3) no
C13 C14 1.532(3) no
C14 C25 1.541(3) no
C16 C17 1.505(4) no
C17 C18 1.390(4) no
C17 C22 1.375(4) no
C18 C19 1.382(5) no
C19 C20 1.358(6) no
C20 C21 1.372(6) no
C21 C22 1.411(5) no
C23 C24 1.512(3) no
C25 C26 1.525(3) no
C26 C27 1.521(4) no
C28 C29 1.463(4) no
C29 C35 1.403(4) no
C29 C30 1.399(3) no
C30 C32 1.410(4) no
C32 C33 1.395(5) no
C33 C34 1.391(5) no
C34 C35 1.364(5) no
C1 H1 0.9300 no
C2 H2 0.9300 no
C3 H3 0.9300 no
C4 H4 0.9300 no
C5 H5A 0.9300 no
C6 H6 0.9300 no
C7 H7 0.9300 no
C8 H8 0.9300 no
C9 H9 0.9300 no
C12 H12 0.9800 no
C13 H13 0.9800 no
C14 H14 0.9800 no
C16 H16B 0.9700 no
C16 H16A 0.9700 no
C18 H18 0.9300 no
C19 H19 0.9300 no
C20 H20 0.9300 no
C21 H21 0.9300 no
C22 H22 0.9300 no
C23 H23A 0.9700 no
C23 H23B 0.9700 no
C24 H24 0.9800 no
C25 H25A 0.9700 no
C25 H25B 0.9700 no
C26 H26 0.9800 no
C27 H27A 0.9700 no
C27 H27B 0.9700 no
C31 H31 0.9300 no
C32 H32 0.9300 no
C33 H33 0.9300 no
C34 H34 0.9300 no
C35 H35 0.9300 no
C36 H36A 0.9600 no
C36 H36B 0.9600 no
C36 H36C 0.9600 no
B1 H1A 1.1000 no

loop_
_geom_hbond_atom_site_label_D
_geom_hbond_atom_site_label_H
_geom_hbond_atom_site_label_A
_geom_hbond_distance_DH
_geom_hbond_distance_HA
_geom_hbond_distance_DA
_geom_hbond_angle_DHA
_geom_hbond_site_symmetry_A
_geom_hbond_publ_flag
O5 H5 O4 0.8200 2.1400 2.869(3) 148.00 . yes
O7 H7A N9 0.8200 2.0300 2.849(3) 176.00 2_666 yes
C8 H8 O4 0.9300 2.4500 3.250(3) 145.00 1_565 yes
C13 H13 O7 0.9800 2.5800 3.421(3) 144.00 . yes
C14 H14 O4 0.9800 2.4600 2.800(3) 100.00 . yes
C23 H23B O1 0.9700 2.5500 3.118(3) 117.00 . yes
C23 H23B O3 0.9700 2.2500 2.624(3) 102.00 . yes
C25 H25A O7 0.9700 2.5100 3.419(4) 156.00 . yes
C25 H25A N8 0.9700 2.6200 2.943(3) 100.00 . yes
C27 H27A O6 0.9700 2.3600 2.753(4) 103.00 . yes

loop_
_geom_torsion_atom_site_label_1
_geom_torsion_atom_site_label_2
_geom_torsion_atom_site_label_3
_geom_torsion_atom_site_label_4
_geom_torsion
_geom_torsion_publ_flag
N4 Mo1 N1 N2 43.40(14) no
N4 Mo1 N1 C3 -134.5(2) no
N6 Mo1 N1 N2 -38.02(14) no
N6 Mo1 N1 C3 144.0(2) no
C11 Mo1 N1 N2 131.33(15) no
C11 Mo1 N1 C3 -46.6(2) no
C12 Mo1 N1 N2 -124.46(14) no
C12 Mo1 N1 C3 57.6(2) no
C13 Mo1 N1 N2 -160.19(15) no
C13 Mo1 N1 C3 21.9(2) no
C24 Mo1 N1 N2 -111.92(14) no
C24 Mo1 N1 C3 70.1(2) no
N1 Mo1 N4 N3 -44.67(14) no
N1 Mo1 N4 C4 144.20(19) no
N6 Mo1 N4 N3 39.30(14) no
N6 Mo1 N4 C4 -131.83(19) no
C10 Mo1 N4 N3 138.93(16) no
C10 Mo1 N4 C4 -32.19(19) no
C11 Mo1 N4 N3 -138.55(16) no
C11 Mo1 N4 C4 50.3(2) no
C13 Mo1 N4 N3 -101.99(19) no
C13 Mo1 N4 C4 86.9(2) no
C24 Mo1 N4 N3 95.67(18) no
C24 Mo1 N4 C4 -75.5(2) no
N1 Mo1 N6 N5 38.05(15) no
N1 Mo1 N6 C7 -146.5(2) no
N4 Mo1 N6 N5 -43.27(15) no
N4 Mo1 N6 C7 132.2(2) no
C10 Mo1 N6 N5 -127.61(16) no
C10 Mo1 N6 C7 47.9(2) no
C12 Mo1 N6 N5 127.97(16) no
C12 Mo1 N6 C7 -56.5(2) no
C13 Mo1 N6 N5 116.60(15) no
C13 Mo1 N6 C7 -67.9(2) no
C24 Mo1 N6 N5 164.05(16) no
C24 Mo1 N6 C7 -20.5(2) no
N1 Mo1 C12 C13 -80.76(13) no
N1 Mo1 C12 C24 162.22(12) no
N6 Mo1 C12 C13 -163.28(13) no
N6 Mo1 C12 C24 79.70(12) no
C10 Mo1 C12 C13 98.58(14) no
C10 Mo1 C12 C24 -18.45(14) no
C11 Mo1 C12 C13 12.79(15) no
C11 Mo1 C12 C24 -104.23(13) no
C13 Mo1 C12 C24 -117.02(18) no
C24 Mo1 C12 C13 117.02(18) no
N1 Mo1 C13 C12 97.17(13) no
N1 Mo1 C13 C14 -152.85(18) no
N4 Mo1 C13 C12 153.67(15) no
N4 Mo1 C13 C14 -96.3(2) no
N6 Mo1 C13 C12 19.53(15) no
N6 Mo1 C13 C14 129.52(16) no
C10 Mo1 C13 C12 -92.01(14) no
C10 Mo1 C13 C14 17.97(19) no
C11 Mo1 C13 C12 -166.71(16) no
C11 Mo1 C13 C14 -56.72(17) no
C12 Mo1 C13 C14 110.0(2) no
C24 Mo1 C13 C12 -37.28(13) no
C24 Mo1 C13 C14 72.71(17) no
N1 Mo1 C24 C12 -21.54(15) no
N1 Mo1 C24 C23 -133.40(17) no
N4 Mo1 C24 C12 -152.41(13) no
N4 Mo1 C24 C23 95.7(2) no
N6 Mo1 C24 C12 -96.21(13) no
N6 Mo1 C24 C23 151.94(19) no
C10 Mo1 C24 C12 161.04(14) no
C10 Mo1 C24 C23 49.19(18) no
C11 Mo1 C24 C12 87.14(14) no
C11 Mo1 C24 C23 -24.7(2) no
C12 Mo1 C24 C23 -111.9(2) no
C13 Mo1 C24 C12 37.09(12) no
C13 Mo1 C24 C23 -74.77(18) no
C16 O3 C15 O4 -3.3(4) no
C16 O3 C15 N7 177.4(2) no
C15 O3 C16 C17 178.4(2) no
Mo1 N1 N2 C1 -178.88(14) no
Mo1 N1 N2 B1 -2.6(2) no
C3 N1 N2 C1 -0.4(2) no
C3 N1 N2 B1 175.93(18) no
Mo1 N1 C3 C2 178.60(16) no
N2 N1 C3 C2 0.5(2) no
N1 N2 C1 C2 0.2(3) no
B1 N2 C1 C2 -175.8(2) no
N1 N2 B1 N3 -56.1(2) no
N1 N2 B1 N5 61.4(2) no
C1 N2 B1 N3 119.5(2) no
C1 N2 B1 N5 -123.0(2) no
C6 N3 N4 Mo1 -172.16(14) no
C6 N3 N4 C4 0.9(2) no
B1 N3 N4 Mo1 4.3(2) no
B1 N3 N4 C4 177.33(18) no
N4 N3 C6 C5 -0.8(3) no
B1 N3 C6 C5 -176.9(2) no
N4 N3 B1 N2 55.8(2) no
N4 N3 B1 N5 -63.1(2) no
C6 N3 B1 N2 -128.5(2) no
C6 N3 B1 N5 112.6(2) no
Mo1 N4 C4 C5 171.66(16) no
N3 N4 C4 C5 -0.5(2) no
C9 N5 N6 Mo1 176.45(15) no
C9 N5 N6 C7 -0.3(2) no
B1 N5 N6 Mo1 3.1(3) no
B1 N5 N6 C7 -173.6(2) no
N6 N5 C9 C8 0.3(3) no
B1 N5 C9 C8 173.1(2) no
N6 N5 B1 N2 -61.3(3) no
N6 N5 B1 N3 57.3(3) no
C9 N5 B1 N2 126.7(2) no
C9 N5 B1 N3 -114.8(2) no
Mo1 N6 C7 C8 -175.77(17) no
N5 N6 C7 C8 0.2(3) no
C15 N7 C14 C13 149.44(19) no
C15 N7 C14 C25 -90.5(2) no
C23 N7 C14 C13 -42.3(2) no
C23 N7 C14 C25 77.7(2) no
C14 N7 C15 O3 174.06(19) no
C14 N7 C15 O4 -5.3(3) no
C23 N7 C15 O3 6.4(3) no
C23 N7 C15 O4 -173.0(2) no
C14 N7 C23 C24 41.0(3) no
C15 N7 C23 C24 -151.1(2) no
C28 N8 C27 C26 99.4(3) no
C31 N8 C27 C26 -80.4(3) no
C27 N8 C28 O6 -0.9(4) no
C27 N8 C28 C29 178.5(2) no
C31 N8 C28 O6 178.9(2) no
C31 N8 C28 C29 -1.7(3) no
C27 N8 C31 N9 179.2(2) no
C28 N8 C31 N9 -0.6(4) no
C31 N9 C30 C29 1.4(4) no
C31 N9 C30 C32 -179.7(2) no
C30 N9 C31 N8 0.9(4) no
N2 C1 C2 C3 0.1(3) no
C1 C2 C3 N1 -0.4(3) no
N4 C4 C5 C6 0.1(3) no
C4 C5 C6 N3 0.5(3) no
N6 C7 C8 C9 0.0(3) no
C7 C8 C9 N5 -0.2(3) no
Mo1 C12 C13 C14 -113.43(17) no
C24 C12 C13 Mo1 70.68(17) no
C24 C12 C13 C14 -42.8(3) no
Mo1 C12 C24 C23 112.6(2) no
C13 C12 C24 Mo1 -70.76(17) no
C13 C12 C24 C23 41.9(3) no
Mo1 C13 C14 N7 -34.5(2) no
Mo1 C13 C14 C25 -156.55(14) no
C12 C13 C14 N7 43.3(3) no
C12 C13 C14 C25 -78.8(2) no
N7 C14 C25 C26 63.3(2) no
C13 C14 C25 C26 -174.47(18) no
O3 C16 C17 C18 79.3(3) no
O3 C16 C17 C22 -97.5(3) no
C16 C17 C18 C19 -177.3(3) no
C22 C17 C18 C19 -0.5(4) no
C16 C17 C22 C21 177.7(3) no
C18 C17 C22 C21 0.9(4) no
C17 C18 C19 C20 -0.6(5) no
C18 C19 C20 C21 1.2(6) no
C19 C20 C21 C22 -0.8(6) no
C20 C21 C22 C17 -0.3(5) no
N7 C23 C24 Mo1 37.6(2) no
N7 C23 C24 C12 -40.8(3) no
C14 C25 C26 O5 59.8(3) no
C14 C25 C26 C27 -178.84(19) no
O5 C26 C27 N8 74.6(3) no
C25 C26 C27 N8 -48.6(3) no
O6 C28 C29 C30 -177.0(2) no
O6 C28 C29 C35 3.9(4) no
N8 C28 C29 C30 3.6(3) no
N8 C28 C29 C35 -175.5(2) no
C28 C29 C30 N9 -3.7(4) no
C28 C29 C30 C32 177.4(2) no
C35 C29 C30 N9 175.5(2) no
C35 C29 C30 C32 -3.5(4) no
C28 C29 C35 C34 -179.7(3) no
C30 C29 C35 C34 1.2(4) no
N9 C30 C32 C33 -176.3(3) no
C29 C30 C32 C33 2.7(4) no
C30 C32 C33 C34 0.3(5) no
C32 C33 C34 C35 -2.7(5) no
C33 C34 C35 C29 1.9(5) no
